data_1550870
loop_
_publ_author_name
'Gwak, Jinseong'
'Ahn, Seihwan'
'Baik, Mu-Hyun'
'Lee, Yunho'

_publ_section_title
;
 One metal is enough: A nickel complex reduces nitrate anions to nitrogen
 gas
;
_journal_name_full 'Chemical Science'
_journal_paper_doi 10.1039/C9SC00717B
_journal_year 2019
_chemical_formula_sum 'C30 H48 N2 Ni O3 P2'
_chemical_formula_weight 605.35
_chemical_name_systematic
; 
 ? 
;
_space_group_IT_number 14
_symmetry_cell_setting monoclinic
_symmetry_space_group_name_Hall '-P 2ybc'
_symmetry_space_group_name_H-M 'P 1 21/c 1'
_atom_sites_solution_hydrogens geom
_atom_sites_solution_primary direct
_atom_sites_solution_secondary difmap
_audit_creation_method SHELXL-97
_audit_update_record
;
2018-09-13 deposited with the CCDC.    2019-04-08 downloaded from the CCDC.
;
_cell_angle_alpha 90.00
_cell_angle_beta 111.157(8)
_cell_angle_gamma 90.00
_cell_formula_units_Z 4
_cell_length_a 19.069(5)
_cell_length_b 11.770(3)
_cell_length_c 15.216(4)
_cell_measurement_reflns_used 71090
_cell_measurement_temperature 120(2)
_cell_measurement_theta_max 25.00
_cell_measurement_theta_min 2.68
_cell_volume 3184.9(14)
_computing_cell_refinement 'Bruker SMART'
_computing_data_collection 'Bruker SMART'
_computing_data_reduction 'Bruker SAINT'
_computing_molecular_graphics 'Bruker SHELXTL'
_computing_publication_material 'Bruker SHELXTL'
_computing_structure_refinement 'SHELXL-97 (Sheldrick, 2008)'
_computing_structure_solution 'SHELXS-97 (Sheldrick, 2008)'
_diffrn_ambient_temperature 120(2)
_diffrn_measured_fraction_theta_full 0.998
_diffrn_measured_fraction_theta_max 0.998
_diffrn_measurement_device_type 'Photon 100 CMOS detector'
_diffrn_measurement_method 'phi and omega scans'
_diffrn_radiation_monochromator graphite
_diffrn_radiation_source 'fine-focus sealed tube'
_diffrn_radiation_type MoK\a
_diffrn_radiation_wavelength 0.71073
_diffrn_reflns_av_R_equivalents 0.0531
_diffrn_reflns_av_sigmaI/netI 0.0216
_diffrn_reflns_limit_h_max 22
_diffrn_reflns_limit_h_min -22
_diffrn_reflns_limit_k_max 13
_diffrn_reflns_limit_k_min -13
_diffrn_reflns_limit_l_max 18
_diffrn_reflns_limit_l_min -18
_diffrn_reflns_number 71090
_diffrn_reflns_theta_full 25.00
_diffrn_reflns_theta_max 25.00
_diffrn_reflns_theta_min 2.68
_exptl_absorpt_coefficient_mu 0.741
_exptl_absorpt_correction_T_max 0.8906
_exptl_absorpt_correction_T_min 0.8364
_exptl_absorpt_correction_type multi-scan
_exptl_absorpt_process_details SADABS
_exptl_crystal_colour purple
_exptl_crystal_density_diffrn 1.262
_exptl_crystal_density_meas ?
_exptl_crystal_density_method 'not measured'
_exptl_crystal_description platy
_exptl_crystal_F_000 1296
_exptl_crystal_size_max 0.25
_exptl_crystal_size_mid 0.19
_exptl_crystal_size_min 0.16
_refine_diff_density_max 0.892
_refine_diff_density_min -0.500
_refine_diff_density_rms 0.079
_refine_ls_extinction_method none
_refine_ls_goodness_of_fit_ref 1.161
_refine_ls_hydrogen_treatment constr
_refine_ls_matrix_type full
_refine_ls_number_parameters 377
_refine_ls_number_reflns 5603
_refine_ls_number_restraints 7
_refine_ls_restrained_S_all 1.177
_refine_ls_R_factor_all 0.0546
_refine_ls_R_factor_gt 0.0462
_refine_ls_shift/su_max 0.029
_refine_ls_shift/su_mean 0.002
_refine_ls_structure_factor_coef Fsqd
_refine_ls_weighting_details 'calc w=1/[\s^2^(Fo^2^)+(0.0316P)^2^+8.8113P] where P=(Fo^2^+2Fc^2^)/3'
_refine_ls_weighting_scheme calc
_refine_ls_wR_factor_gt 0.1104
_refine_ls_wR_factor_ref 0.1188
_reflns_number_gt 5018
_reflns_number_total 5603
_reflns_threshold_expression >2sigma(I)
_cod_data_source_file c9sc00717b2.cif
_cod_data_source_block n0202a-1
_cod_depositor_comments
;
The following automatic conversions were performed:

'_symmetry_cell_setting' value 'Monoclinic' changed to 'monoclinic'
according to
/home/data/users/saulius/crontab/automatic-downloads/rss-feeds/RSC/lib/dictionaries/cif_core.dic
dictionary named 'cif_core.dic' version 2.4.2 from 2011-04-26.

'_exptl_crystal_density_meas' value 'not measured' was changed to '?'
- the value is perceived as not measured.

Automatic conversion script
Id: cif_fix_values 4973 2017-02-22 13:04:09Z antanas 
;
_cod_original_cell_volume 3184.8(15)
_cod_original_sg_symbol_H-M P2(1)/c
_cod_database_code 1550870

loop_
_symmetry_equiv_pos_as_xyz
'x, y, z'
'-x, y+1/2, -z+1/2'
'-x, -y, -z'
'x, -y-1/2, z-1/2'

loop_
_atom_site_label
_atom_site_type_symbol
_atom_site_fract_x
_atom_site_fract_y
_atom_site_fract_z
_atom_site_U_iso_or_equiv
_atom_site_adp_type
_atom_site_occupancy
_atom_site_symmetry_multiplicity
_atom_site_calc_flag
_atom_site_refinement_flags
_atom_site_disorder_assembly
_atom_site_disorder_group
Ni1 Ni 0.17560(2) 0.44129(3) 0.21562(3) 0.01760(13) Uani 1 1 d . A 2
P1 P 0.11183(4) 0.59594(7) 0.21674(5) 0.01673(18) Uani 1 1 d . A 2
P2 P 0.25053(4) 0.30474(7) 0.20517(5) 0.01729(18) Uani 1 1 d . A 2
O1 O 0.09771(14) 0.2922(2) 0.27573(17) 0.0331(6) Uani 1 1 d . A 2
O2 O 0.04559(14) 0.3276(2) 0.12826(18) 0.0376(6) Uani 1 1 d . A 2
N1 N 0.25889(14) 0.5402(2) 0.23618(19) 0.0207(6) Uani 1 1 d . A 2
N2 N 0.09681(15) 0.3423(2) 0.2041(2) 0.0259(6) Uani 1 1 d . A 2
C1 C 0.25972(17) 0.6452(3) 0.2797(2) 0.0190(6) Uani 1 1 d . A 2
C2 C 0.18984(16) 0.6885(2) 0.2775(2) 0.0177(6) Uani 1 1 d . A 2
C3 C 0.18506(17) 0.7896(3) 0.3225(2) 0.0204(6) Uani 1 1 d . A 2
H3A H 0.1371 0.8171 0.3182 0.025 Uiso 1 1 calc R A 2
C4 C 0.24915(18) 0.8511(3) 0.3736(2) 0.0218(6) Uani 1 1 d . A 2
C5 C 0.31803(18) 0.8076(3) 0.3770(2) 0.0256(7) Uani 1 1 d . A 2
H5A H 0.3627 0.8479 0.4114 0.031 Uiso 1 1 calc R A 2
C6 C 0.32375(18) 0.7082(3) 0.3323(2) 0.0258(7) Uani 1 1 d . A 2
H6A H 0.3720 0.6816 0.3371 0.031 Uiso 1 1 calc R A 2
C7 C 0.24382(19) 0.9583(3) 0.4253(2) 0.0262(7) Uani 1 1 d . A 2
H7A H 0.1909 0.9746 0.4143 0.039 Uiso 1 1 calc R A 2
H7B H 0.2656 1.0218 0.4022 0.039 Uiso 1 1 calc R A 2
H7C H 0.2714 0.9481 0.4930 0.039 Uiso 1 1 calc R A 2
C8 C 0.31700(16) 0.5060(3) 0.2057(2) 0.0186(6) Uani 1 1 d . A 2
C9 C 0.36684(18) 0.5804(3) 0.1845(2) 0.0256(7) Uani 1 1 d . A 2
H9A H 0.3633 0.6599 0.1929 0.031 Uiso 1 1 calc R A 2
C10 C 0.42052(18) 0.5392(3) 0.1517(2) 0.0274(7) Uani 1 1 d . A 2
H10A H 0.4533 0.5915 0.1383 0.033 Uiso 1 1 calc R A 2
C11 C 0.42842(18) 0.4238(3) 0.1374(2) 0.0263(7) Uani 1 1 d . A 2
C12 C 0.37867(17) 0.3500(3) 0.1561(2) 0.0225(7) Uani 1 1 d . A 2
H12A H 0.3822 0.2708 0.1463 0.027 Uiso 1 1 calc R A 2
C13 C 0.32357(16) 0.3900(3) 0.1889(2) 0.0183(6) Uani 1 1 d . A 2
C14 C 0.4891(2) 0.3805(3) 0.1036(3) 0.0347(8) Uani 1 1 d . A 2
H14A H 0.5186 0.4447 0.0949 0.052 Uiso 1 1 calc R A 2
H14B H 0.4658 0.3405 0.0435 0.052 Uiso 1 1 calc R A 2
H14C H 0.5221 0.3282 0.1505 0.052 Uiso 1 1 calc R A 2
C15 C 0.21780(19) 0.2062(3) 0.1046(2) 0.0256(7) Uani 1 1 d . A 2
H15A H 0.2630 0.1693 0.0982 0.031 Uiso 1 1 calc R A 2
C16 C 0.1674(2) 0.1121(3) 0.1199(3) 0.0351(8) Uani 1 1 d . A 2
H16A H 0.1512 0.0613 0.0652 0.053 Uiso 1 1 calc R A 2
H16B H 0.1232 0.1464 0.1277 0.053 Uiso 1 1 calc R A 2
H16C H 0.1957 0.0686 0.1765 0.053 Uiso 1 1 calc R A 2
C17 C 0.1778(2) 0.2735(3) 0.0149(2) 0.0349(8) Uani 1 1 d . A 2
H17A H 0.1603 0.2215 -0.0390 0.052 Uiso 1 1 calc R A 2
H17B H 0.2128 0.3288 0.0052 0.052 Uiso 1 1 calc R A 2
H17C H 0.1347 0.3135 0.0208 0.052 Uiso 1 1 calc R A 2
C18 C 0.29235(19) 0.2190(3) 0.3122(2) 0.0286(7) Uani 1 1 d . A 2
H18A H 0.2516 0.1694 0.3180 0.034 Uiso 1 1 calc R A 2
C19 C 0.3557(2) 0.1407(4) 0.3096(3) 0.0426(10) Uani 1 1 d . A 2
H19A H 0.3754 0.0976 0.3685 0.064 Uiso 1 1 calc R A 2
H19B H 0.3961 0.1864 0.3020 0.064 Uiso 1 1 calc R A 2
H19C H 0.3360 0.0880 0.2564 0.064 Uiso 1 1 calc R A 2
C20 C 0.3181(2) 0.2960(4) 0.3977(3) 0.0448(10) Uani 1 1 d . A 2
H20A H 0.3408 0.2502 0.4547 0.067 Uiso 1 1 calc R A 2
H20B H 0.2749 0.3377 0.4017 0.067 Uiso 1 1 calc R A 2
H20C H 0.3554 0.3500 0.3920 0.067 Uiso 1 1 calc R A 2
C21 C 0.06337(17) 0.6557(3) 0.0980(2) 0.0230(7) Uani 1 1 d . A 2
H21A H 0.0184 0.6072 0.0654 0.028 Uiso 1 1 calc R A 2
C22 C 0.03566(19) 0.7775(3) 0.1000(2) 0.0298(8) Uani 1 1 d . A 2
H22A H 0.0104 0.8046 0.0353 0.045 Uiso 1 1 calc R A 2
H22B H 0.0786 0.8268 0.1326 0.045 Uiso 1 1 calc R A 2
H22C H 0.0003 0.7789 0.1334 0.045 Uiso 1 1 calc R A 2
C23 C 0.1158(2) 0.6483(4) 0.0418(2) 0.0368(9) Uani 1 1 d . A 2
H23A H 0.0903 0.6799 -0.0214 0.055 Uiso 1 1 calc R A 2
H23B H 0.1287 0.5686 0.0366 0.055 Uiso 1 1 calc R A 2
H23C H 0.1617 0.6917 0.0742 0.055 Uiso 1 1 calc R A 2
C24 C 0.04577(17) 0.6038(3) 0.2799(2) 0.0211(6) Uani 1 1 d . A 2
H24A H 0.0337 0.6857 0.2850 0.025 Uiso 1 1 calc R A 2
C25 C 0.0830(2) 0.5569(3) 0.3796(2) 0.0289(7) Uani 1 1 d . A 2
H25A H 0.0476 0.5617 0.4129 0.043 Uiso 1 1 calc R A 2
H25B H 0.1280 0.6016 0.4135 0.043 Uiso 1 1 calc R A 2
H25C H 0.0971 0.4774 0.3764 0.043 Uiso 1 1 calc R A 2
C26 C -0.02810(18) 0.5415(3) 0.2260(3) 0.0274(7) Uani 1 1 d . A 2
H26A H -0.0621 0.5477 0.2610 0.041 Uiso 1 1 calc R A 2
H26B H -0.0175 0.4612 0.2190 0.041 Uiso 1 1 calc R A 2
H26C H -0.0518 0.5758 0.1635 0.041 Uiso 1 1 calc R A 2
O3A O 0.3677(3) 1.0538(5) 0.0826(4) 0.043(2) Uani 0.562(14) 1 d PD B 1
C27A C 0.4358(7) 0.9935(12) 0.1185(18) 0.142(9) Uani 0.562(14) 1 d PD B 1
H27A H 0.4634 1.0146 0.1851 0.171 Uiso 0.562(14) 1 calc PR B 1
H27B H 0.4679 1.0112 0.0816 0.171 Uiso 0.562(14) 1 calc PR B 1
C28A C 0.4153(6) 0.8622(10) 0.1106(9) 0.053(3) Uani 0.562(14) 1 d P B 1
H28A H 0.4292 0.8248 0.0610 0.064 Uiso 0.562(14) 1 calc PR B 1
H28B H 0.4404 0.8227 0.1713 0.064 Uiso 0.562(14) 1 calc PR B 1
C29A C 0.3357(9) 0.8647(12) 0.0863(9) 0.091(5) Uani 0.562(14) 1 d P B 1
H29A H 0.3118 0.7976 0.0478 0.109 Uiso 0.562(14) 1 calc PR B 1
H29B H 0.3224 0.8664 0.1434 0.109 Uiso 0.562(14) 1 calc PR B 1
C30A C 0.3139(6) 0.9627(8) 0.0355(7) 0.060(3) Uani 0.562(14) 1 d PD B 1
H30A H 0.2627 0.9841 0.0316 0.072 Uiso 0.562(14) 1 calc PR B 1
H30B H 0.3131 0.9513 -0.0293 0.072 Uiso 0.562(14) 1 calc PR B 1
O3B O 0.4707(15) 0.9182(19) 0.073(2) 0.211(11) Uani 0.438(14) 1 d P B 2
C27B C 0.463(2) 1.039(2) 0.0988(19) 0.27(3) Uani 0.438(14) 1 d PD B 2
H27C H 0.4649 1.0951 0.0508 0.323 Uiso 0.438(14) 1 calc PR B 2
H27D H 0.4987 1.0608 0.1622 0.323 Uiso 0.438(14) 1 calc PR B 2
C28B C 0.382(3) 1.013(3) 0.095(3) 0.32(3) Uani 0.438(14) 1 d PD B 2
H28C H 0.3836 1.0451 0.1562 0.379 Uiso 0.438(14) 1 calc PR B 2
H28D H 0.3519 1.0679 0.0474 0.379 Uiso 0.438(14) 1 calc PR B 2
C29B C 0.325(2) 0.913(3) 0.081(3) 0.32(3) Uani 0.438(14) 1 d PD B 2
H29C H 0.3016 0.9052 0.1294 0.379 Uiso 0.438(14) 1 calc PR B 2
H29D H 0.2905 0.8984 0.0162 0.379 Uiso 0.438(14) 1 calc PR B 2
C30B C 0.407(3) 0.870(4) 0.109(4) 0.32(3) Uani 0.438(14) 1 d PD B 2
H30C H 0.4030 0.7882 0.0926 0.379 Uiso 0.438(14) 1 calc PR B 2
H30D H 0.4294 0.8741 0.1783 0.379 Uiso 0.438(14) 1 calc PR B 2

loop_
_atom_site_aniso_label
_atom_site_aniso_U_11
_atom_site_aniso_U_22
_atom_site_aniso_U_33
_atom_site_aniso_U_23
_atom_site_aniso_U_13
_atom_site_aniso_U_12
Ni1 0.0132(2) 0.0163(2) 0.0243(2) -0.00217(15) 0.00796(16) -0.00097(14)
P1 0.0134(4) 0.0170(4) 0.0204(4) -0.0017(3) 0.0067(3) 0.0003(3)
P2 0.0165(4) 0.0166(4) 0.0200(4) 0.0016(3) 0.0080(3) 0.0016(3)
O1 0.0367(14) 0.0319(14) 0.0350(14) 0.0044(11) 0.0182(11) -0.0112(11)
O2 0.0270(13) 0.0454(16) 0.0359(14) -0.0108(12) 0.0058(11) -0.0057(12)
N1 0.0151(12) 0.0191(13) 0.0296(14) -0.0061(11) 0.0101(11) -0.0025(10)
N2 0.0192(13) 0.0304(15) 0.0302(15) -0.0089(13) 0.0115(12) -0.0001(11)
C1 0.0193(15) 0.0173(15) 0.0219(15) -0.0006(12) 0.0093(12) -0.0019(12)
C2 0.0136(14) 0.0160(15) 0.0230(15) 0.0017(12) 0.0061(12) 0.0003(11)
C3 0.0171(14) 0.0197(15) 0.0256(16) 0.0010(13) 0.0090(12) 0.0006(12)
C4 0.0242(16) 0.0189(16) 0.0239(16) -0.0005(13) 0.0108(13) -0.0023(13)
C5 0.0200(15) 0.0255(17) 0.0319(18) -0.0050(14) 0.0102(13) -0.0092(13)
C6 0.0173(15) 0.0268(17) 0.0343(18) -0.0045(14) 0.0105(14) -0.0030(13)
C7 0.0284(17) 0.0226(17) 0.0311(18) -0.0070(14) 0.0149(14) -0.0064(13)
C8 0.0139(13) 0.0235(16) 0.0190(14) 0.0010(12) 0.0068(11) 0.0002(12)
C9 0.0215(16) 0.0230(17) 0.0345(18) -0.0027(14) 0.0126(14) -0.0037(13)
C10 0.0211(16) 0.0298(19) 0.0348(19) 0.0006(15) 0.0142(14) -0.0047(14)
C11 0.0197(16) 0.0348(19) 0.0272(17) -0.0006(14) 0.0118(14) 0.0026(14)
C12 0.0190(15) 0.0248(17) 0.0235(16) 0.0008(13) 0.0075(13) 0.0042(13)
C13 0.0160(14) 0.0194(15) 0.0197(15) 0.0018(12) 0.0069(12) 0.0007(12)
C14 0.0285(18) 0.039(2) 0.044(2) -0.0030(17) 0.0221(17) 0.0017(16)
C15 0.0284(17) 0.0215(16) 0.0305(18) -0.0059(14) 0.0151(14) -0.0039(13)
C16 0.043(2) 0.0229(18) 0.045(2) -0.0091(16) 0.0232(18) -0.0092(16)
C17 0.036(2) 0.043(2) 0.0233(17) -0.0048(16) 0.0081(15) -0.0101(17)
C18 0.0286(17) 0.0312(19) 0.0275(17) 0.0099(15) 0.0121(14) 0.0041(15)
C19 0.042(2) 0.043(2) 0.043(2) 0.0204(19) 0.0164(18) 0.0185(19)
C20 0.043(2) 0.065(3) 0.0238(19) 0.0055(19) 0.0096(17) 0.008(2)
C21 0.0195(15) 0.0275(17) 0.0211(15) -0.0015(13) 0.0063(13) 0.0011(13)
C22 0.0278(17) 0.0306(19) 0.0283(18) 0.0060(15) 0.0068(14) 0.0069(14)
C23 0.0320(19) 0.056(2) 0.0250(18) 0.0069(17) 0.0131(15) 0.0090(17)
C24 0.0188(15) 0.0213(16) 0.0277(17) -0.0002(13) 0.0139(13) 0.0017(12)
C25 0.0328(18) 0.0306(19) 0.0283(18) 0.0013(14) 0.0170(15) 0.0003(15)
C26 0.0201(16) 0.0252(18) 0.041(2) -0.0019(15) 0.0166(15) -0.0020(13)
O3A 0.057(4) 0.024(3) 0.047(3) -0.003(2) 0.018(3) 0.012(2)
C27A 0.054(7) 0.058(9) 0.25(2) 0.015(12) -0.019(10) 0.023(7)
C28A 0.058(6) 0.037(6) 0.058(6) 0.012(4) 0.013(4) -0.002(4)
C29A 0.161(14) 0.047(7) 0.061(7) -0.003(6) 0.037(8) 0.029(9)
C30A 0.075(6) 0.051(6) 0.061(6) -0.032(5) 0.032(5) -0.006(5)
O3B 0.24(2) 0.124(16) 0.29(3) -0.032(17) 0.12(2) -0.017(17)
C27B 0.41(6) 0.093(19) 0.107(19) 0.015(14) -0.14(3) -0.08(3)
C28B 0.55(7) 0.13(2) 0.21(2) 0.003(19) 0.07(3) 0.22(4)
C29B 0.55(7) 0.13(2) 0.21(2) 0.003(19) 0.07(3) 0.22(4)
C30B 0.55(7) 0.13(2) 0.21(2) 0.003(19) 0.07(3) 0.22(4)

loop_
_atom_type_symbol
_atom_type_description
_atom_type_scat_dispersion_real
_atom_type_scat_dispersion_imag
_atom_type_scat_source
C C 0.0033 0.0016 'International Tables Vol C Tables 4.2.6.8 and 6.1.1.4'
H H 0.0000 0.0000 'International Tables Vol C Tables 4.2.6.8 and 6.1.1.4'
N N 0.0061 0.0033 'International Tables Vol C Tables 4.2.6.8 and 6.1.1.4'
O O 0.0106 0.0060 'International Tables Vol C Tables 4.2.6.8 and 6.1.1.4'
P P 0.1023 0.0942 'International Tables Vol C Tables 4.2.6.8 and 6.1.1.4'
Ni Ni 0.3393 1.1124 'International Tables Vol C Tables 4.2.6.8 and 6.1.1.4'

loop_
_geom_angle_atom_site_label_1
_geom_angle_atom_site_label_2
_geom_angle_atom_site_label_3
_geom_angle
N2 Ni1 N1 176.13(12)
N2 Ni1 P1 95.13(9)
N1 Ni1 P1 85.58(8)
N2 Ni1 P2 93.40(9)
N1 Ni1 P2 86.19(8)
P1 Ni1 P2 170.48(3)
C2 P1 C24 107.13(14)
C2 P1 C21 107.46(15)
C24 P1 C21 107.25(14)
C2 P1 Ni1 98.51(10)
C24 P1 Ni1 122.11(11)
C21 P1 Ni1 113.07(11)
C13 P2 C18 108.53(15)
C13 P2 C15 106.45(14)
C18 P2 C15 107.44(16)
C13 P2 Ni1 99.08(10)
C18 P2 Ni1 115.09(12)
C15 P2 Ni1 119.19(11)
C1 N1 C8 122.3(2)
C1 N1 Ni1 118.99(19)
C8 N1 Ni1 118.7(2)
O2 N2 O1 121.1(3)
O2 N2 Ni1 121.3(2)
O1 N2 Ni1 117.6(2)
N1 C1 C6 126.5(3)
N1 C1 C2 117.2(3)
C6 C1 C2 116.2(3)
C3 C2 C1 121.6(3)
C3 C2 P1 125.4(2)
C1 C2 P1 112.9(2)
C4 C3 C2 121.3(3)
C3 C4 C5 117.1(3)
C3 C4 C7 121.0(3)
C5 C4 C7 121.8(3)
C6 C5 C4 122.4(3)
C5 C6 C1 121.4(3)
C13 C8 N1 118.2(3)
C13 C8 C9 116.7(3)
N1 C8 C9 125.0(3)
C10 C9 C8 120.9(3)
C9 C10 C11 122.4(3)
C12 C11 C10 117.2(3)
C12 C11 C14 121.4(3)
C10 C11 C14 121.4(3)
C11 C12 C13 121.3(3)
C12 C13 C8 121.4(3)
C12 C13 P2 125.4(2)
C8 C13 P2 113.1(2)
C17 C15 C16 111.9(3)
C17 C15 P2 109.1(2)
C16 C15 P2 111.8(2)
C20 C18 C19 111.6(3)
C20 C18 P2 109.6(3)
C19 C18 P2 113.7(2)
C22 C21 C23 111.3(3)
C22 C21 P1 113.0(2)
C23 C21 P1 109.1(2)
C25 C24 C26 111.4(3)
C25 C24 P1 109.9(2)
C26 C24 P1 111.4(2)
C27A O3A C30A 101.8(9)
O3A C27A C28A 107.1(11)
C29A C28A C27A 102.1(10)
C30A C29A C28A 104.0(12)
C29A C30A O3A 108.8(10)
C27B O3B C30B 95(3)
O3B C27B C28B 89(2)
C29B C28B C27B 142(3)
C30B C29B C28B 68(3)
C29B C30B O3B 127(4)

loop_
_geom_bond_atom_site_label_1
_geom_bond_atom_site_label_2
_geom_bond_distance
Ni1 N2 1.859(3)
Ni1 N1 1.902(3)
Ni1 P1 2.1925(10)
Ni1 P2 2.1940(9)
P1 C2 1.806(3)
P1 C24 1.842(3)
P1 C21 1.846(3)
P2 C13 1.805(3)
P2 C18 1.836(3)
P2 C15 1.841(3)
O1 N2 1.233(4)
O2 N2 1.226(4)
N1 C1 1.400(4)
N1 C8 1.406(4)
C1 C6 1.405(4)
C1 C2 1.415(4)
C2 C3 1.392(4)
C3 C4 1.392(4)
C4 C5 1.393(4)
C4 C7 1.510(4)
C5 C6 1.377(5)
C8 C13 1.403(4)
C8 C9 1.413(4)
C9 C10 1.378(5)
C10 C11 1.393(5)
C11 C12 1.389(5)
C11 C14 1.514(4)
C12 C13 1.398(4)
C15 C17 1.523(5)
C15 C16 1.538(5)
C18 C20 1.514(5)
C18 C19 1.531(5)
C21 C22 1.531(5)
C21 C23 1.535(4)
C24 C25 1.528(5)
C24 C26 1.537(4)
O3A C27A 1.406(11)
O3A C30A 1.478(9)
C27A C28A 1.588(18)
C28A C29A 1.426(18)
C29A C30A 1.367(17)
O3B C27B 1.50(4)
O3B C30B 1.60(6)
C27B C28B 1.56(2)
C28B C29B 1.56(2)
C29B C30B 1.56(2)
